data_4063342
loop_
_publ_author_name
'Chuan-Hung Chuang'
'Malaichamy Sathiyendiran'
'Yi-Hsiu Tseng'
'Jing-Yun Wu'
'Kung-Chung Hsu'
'Chen-Hsiung Hung'
'Yuh-Sheng Wen'
'Kuang-Lieh Lu'

_publ_section_title
;
 A Rigidity-Modulated Approach toward the Construction of Metallacycles
 from a Flexible Tetratopic Ligand
;
_journal_issue 2
_journal_name_full Organometallics
_journal_page_first 283
_journal_paper_doi 10.1021/om9007604
_journal_volume 29
_journal_year 2010
_chemical_formula_sum 'C70 H46 Cl4 N8 O20 Re4'
_chemical_formula_weight 2205.75
_chemical_name_systematic
;
 ?
;
_space_group_IT_number 14
_symmetry_cell_setting monoclinic
_symmetry_space_group_name_Hall '-P 2ybc'
_symmetry_space_group_name_H-M 'P 1 21/c 1'
_atom_sites_solution_hydrogens geom
_atom_sites_solution_primary direct
_atom_sites_solution_secondary difmap
_audit_creation_method SHELXL-97
_cell_angle_alpha 90.00
_cell_angle_beta 101.9280(10)
_cell_angle_gamma 90.00
_cell_formula_units_Z 2
_cell_length_a 18.0124(7)
_cell_length_b 13.2976(5)
_cell_length_c 15.5995(6)
_cell_measurement_temperature 296(2)
_cell_volume 3655.7(2)
_computing_cell_refinement 'Bruker SAINT'
_computing_data_collection 'Bruker SMART'
_computing_data_reduction 'Bruker SAINT'
_computing_structure_refinement 'SHELXL-97 (Sheldrick, 1997)'
_computing_structure_solution 'SHELXS-97 (Sheldrick, 1990)'
_diffrn_ambient_temperature 296(2)
_diffrn_measured_fraction_theta_full 0.888
_diffrn_measured_fraction_theta_max 0.888
_diffrn_measurement_device_type 'CCD area detector'
_diffrn_measurement_method 'phi and omega scans'
_diffrn_radiation_monochromator graphite
_diffrn_radiation_source 'fine-focus sealed tube'
_diffrn_radiation_type MoK\a
_diffrn_radiation_wavelength 0.71073
_diffrn_reflns_av_R_equivalents 0.0733
_diffrn_reflns_av_sigmaI/netI 0.1027
_diffrn_reflns_limit_h_max 23
_diffrn_reflns_limit_h_min -23
_diffrn_reflns_limit_k_max 12
_diffrn_reflns_limit_k_min -16
_diffrn_reflns_limit_l_max 18
_diffrn_reflns_limit_l_min -16
_diffrn_reflns_number 24860
_diffrn_reflns_theta_full 27.47
_diffrn_reflns_theta_max 27.47
_diffrn_reflns_theta_min 1.92
_exptl_absorpt_coefficient_mu 6.825
_exptl_absorpt_correction_type none
_exptl_crystal_colour red
_exptl_crystal_density_diffrn 2.004
_exptl_crystal_density_method 'not measured'
_exptl_crystal_description prism
_exptl_crystal_F_000 2100
_exptl_crystal_size_max 0.12
_exptl_crystal_size_mid 0.08
_exptl_crystal_size_min 0.04
_refine_diff_density_max 1.316
_refine_diff_density_min -1.211
_refine_diff_density_rms 0.168
_refine_ls_extinction_method none
_refine_ls_goodness_of_fit_ref 0.985
_refine_ls_hydrogen_treatment constr
_refine_ls_matrix_type full
_refine_ls_number_parameters 482
_refine_ls_number_reflns 7437
_refine_ls_number_restraints 0
_refine_ls_restrained_S_all 0.985
_refine_ls_R_factor_all 0.1149
_refine_ls_R_factor_gt 0.0507
_refine_ls_shift/su_max 0.000
_refine_ls_shift/su_mean 0.000
_refine_ls_structure_factor_coef Fsqd
_refine_ls_weighting_details 'calc w=1/[\s^2^(Fo^2^)+(0.0421P)^2^+0.0000P] where P=(Fo^2^+2Fc^2^)/3'
_refine_ls_weighting_scheme calc
_refine_ls_wR_factor_gt 0.0933
_refine_ls_wR_factor_ref 0.1133
_reflns_number_gt 4123
_reflns_number_total 7437
_reflns_threshold_expression >2sigma(I)
_cod_data_source_file om9007604_si_002.cif
_cod_data_source_block i9385
_cod_depositor_comments
;
The following automatic conversions were performed:

'_symmetry_cell_setting' value 'Monoclinic' changed to 'monoclinic'
according to the built-in table from CIF Core dictionary named
'cif_core.dic' version 2.4.1 from 2010-06-29.

Automatic conversion script
Id: cif_fix_values 1646 2011-03-28 12:23:43Z adriana 
;
_cod_original_sg_symbol_H-M P2(1)/c
_cod_database_code 4063342

loop_
_symmetry_equiv_pos_as_xyz
'x, y, z'
'-x, y+1/2, -z+1/2'
'-x, -y, -z'
'x, -y-1/2, z-1/2'

loop_
_atom_site_label
_atom_site_type_symbol
_atom_site_fract_x
_atom_site_fract_y
_atom_site_fract_z
_atom_site_U_iso_or_equiv
_atom_site_adp_type
_atom_site_occupancy
_atom_site_symmetry_multiplicity
_atom_site_calc_flag
_atom_site_refinement_flags
_atom_site_disorder_assembly
_atom_site_disorder_group
Re1 Re 1.02268(2) 0.05875(3) 0.35555(3) 0.04381(14) Uani 1 1 d . . .
Re2 Re 0.64535(2) 0.37601(3) 0.39778(3) 0.05254(16) Uani 1 1 d . . .
Cl1 Cl 0.90111(17) 0.2435(2) 0.57872(19) 0.0760(9) Uani 1 1 d . . .
Cl2 Cl 0.7679(3) 0.1994(4) 0.1728(3) 0.155(2) Uani 1 1 d . . .
O1 O 1.0916(4) -0.0683(5) 0.2293(5) 0.070(2) Uani 1 1 d . . .
O2 O 1.1548(4) -0.0161(5) 0.4982(5) 0.070(2) Uani 1 1 d . . .
O3 O 0.9231(4) -0.1278(6) 0.3647(5) 0.077(2) Uani 1 1 d . . .
O4 O 0.5762(5) 0.4389(6) 0.5511(6) 0.091(3) Uani 1 1 d . . .
O5 O 0.5085(4) 0.4597(6) 0.2718(6) 0.078(3) Uani 1 1 d . . .
O6 O 0.5660(5) 0.1725(6) 0.3961(7) 0.114(4) Uani 1 1 d . . .
O7 O 0.9732(3) 0.1485(4) 0.4440(4) 0.0451(16) Uani 1 1 d . . .
O8 O 0.9237(3) 0.1336(4) 0.2760(4) 0.0452(16) Uani 1 1 d . . .
O9 O 0.7075(4) 0.3203(5) 0.3020(4) 0.0558(19) Uani 1 1 d . . .
O10 O 0.7530(3) 0.3214(5) 0.4715(4) 0.0492(17) Uani 1 1 d . . .
N1 N 1.0848(4) 0.1972(6) 0.3444(5) 0.045(2) Uani 1 1 d . . .
N2 N 1.1187(4) 0.3580(5) 0.3688(5) 0.046(2) Uani 1 1 d . . .
N3 N 0.7092(4) 0.5173(5) 0.4010(5) 0.043(2) Uani 1 1 d . . .
N4 N 0.8077(4) 0.6196(5) 0.4163(5) 0.043(2) Uani 1 1 d . . .
C1 C 1.0662(6) -0.0162(7) 0.2772(7) 0.047(3) Uani 1 1 d . . .
C2 C 1.1040(6) 0.0091(7) 0.4425(7) 0.054(3) Uani 1 1 d . . .
C3 C 0.9617(6) -0.0586(8) 0.3647(7) 0.061(3) Uani 1 1 d . . .
C4 C 0.6021(7) 0.4138(8) 0.4903(8) 0.065(3) Uani 1 1 d . . .
C5 C 0.5609(6) 0.4261(8) 0.3207(8) 0.061(3) Uani 1 1 d . . .
C6 C 0.5958(6) 0.2501(9) 0.3982(9) 0.074(4) Uani 1 1 d . . .
C7 C 0.9084(5) 0.1910(7) 0.4151(6) 0.039(2) Uani 1 1 d . . .
C8 C 0.8793(5) 0.1786(7) 0.3186(6) 0.042(2) Uani 1 1 d . . .
C9 C 0.8099(6) 0.2188(7) 0.2812(6) 0.056(3) Uani 1 1 d . . .
C10 C 0.7688(5) 0.2736(7) 0.3318(7) 0.047(3) Uani 1 1 d . . .
C11 C 0.7974(5) 0.2792(6) 0.4299(6) 0.041(2) Uani 1 1 d . . .
C12 C 0.8679(5) 0.2395(7) 0.4670(6) 0.043(2) Uani 1 1 d . . .
C13 C 1.0628(6) 0.2886(7) 0.3594(6) 0.045(2) Uani 1 1 d . . .
H13 H 1.0133 0.3041 0.3632 0.054 Uiso 1 1 calc R . .
C14 C 1.1626(5) 0.2066(7) 0.3425(6) 0.044(2) Uani 1 1 d . . .
C15 C 1.2176(6) 0.1364(8) 0.3305(6) 0.049(3) Uani 1 1 d . . .
H15 H 1.2049 0.0689 0.3213 0.059 Uiso 1 1 calc R . .
C16 C 1.2898(6) 0.1679(8) 0.3325(6) 0.052(3) Uani 1 1 d . . .
C17 C 1.3104(6) 0.2725(8) 0.3449(6) 0.053(3) Uani 1 1 d . . .
C18 C 1.2564(5) 0.3423(7) 0.3569(6) 0.047(3) Uani 1 1 d . . .
H18 H 1.2684 0.4101 0.3653 0.056 Uiso 1 1 calc R . .
C19 C 1.1837(5) 0.3072(7) 0.3561(6) 0.046(2) Uani 1 1 d . . .
C20 C 1.3506(6) 0.0906(8) 0.3250(7) 0.066(3) Uani 1 1 d . . .
H20A H 1.3313 0.0242 0.3307 0.098 Uiso 1 1 calc R . .
H20B H 1.3946 0.1018 0.3707 0.098 Uiso 1 1 calc R . .
H20C H 1.3644 0.0971 0.2690 0.098 Uiso 1 1 calc R . .
C21 C 1.3902(5) 0.3073(8) 0.3461(8) 0.078(4) Uani 1 1 d . . .
H21A H 1.3905 0.3789 0.3384 0.117 Uiso 1 1 calc R . .
H21B H 1.4086 0.2753 0.2994 0.117 Uiso 1 1 calc R . .
H21C H 1.4222 0.2899 0.4012 0.117 Uiso 1 1 calc R . .
C22 C 1.1133(5) 0.4625(6) 0.3948(6) 0.045(3) Uani 1 1 d . . .
H22A H 1.0986 0.5035 0.3427 0.054 Uiso 1 1 calc R . .
H22B H 1.1630 0.4850 0.4255 0.054 Uiso 1 1 calc R . .
C23 C 1.0577(5) 0.4783(6) 0.4525(6) 0.039(2) Uani 1 1 d . . .
C24 C 1.0012(5) 0.5497(6) 0.4251(6) 0.041(2) Uani 1 1 d . . .
H24 H 1.0022 0.5846 0.3737 0.049 Uiso 1 1 calc R . .
C25 C 0.9435(5) 0.5727(6) 0.4688(6) 0.038(2) Uani 1 1 d . . .
C26 C 0.8869(5) 0.6541(6) 0.4281(6) 0.047(3) Uani 1 1 d . . .
H26A H 0.8939 0.7130 0.4656 0.056 Uiso 1 1 calc R . .
H26B H 0.8971 0.6734 0.3717 0.056 Uiso 1 1 calc R . .
C27 C 0.7840(5) 0.5244(7) 0.4049(7) 0.051(3) Uani 1 1 d . . .
H27 H 0.8154 0.4701 0.4003 0.061 Uiso 1 1 calc R . .
C28 C 0.6840(5) 0.6168(7) 0.4073(6) 0.045(3) Uani 1 1 d . . .
C29 C 0.6114(6) 0.6546(8) 0.4075(6) 0.052(3) Uani 1 1 d . . .
H29 H 0.5702 0.6116 0.4045 0.063 Uiso 1 1 calc R . .
C30 C 0.6026(6) 0.7579(8) 0.4124(7) 0.052(3) Uani 1 1 d . . .
C31 C 0.6656(6) 0.8228(7) 0.4183(7) 0.049(3) Uani 1 1 d . . .
C32 C 0.7371(6) 0.7832(7) 0.4213(6) 0.050(3) Uani 1 1 d . . .
H32 H 0.7792 0.8251 0.4268 0.060 Uiso 1 1 calc R . .
C33 C 0.7448(5) 0.6814(7) 0.4160(6) 0.041(2) Uani 1 1 d . . .
C34 C 0.5229(6) 0.7980(8) 0.4100(8) 0.072(3) Uani 1 1 d . . .
H34A H 0.4883 0.7427 0.4072 0.109 Uiso 1 1 calc R . .
H34B H 0.5076 0.8400 0.3594 0.109 Uiso 1 1 calc R . .
H34C H 0.5228 0.8366 0.4620 0.109 Uiso 1 1 calc R . .
C35 C 0.6553(6) 0.9359(7) 0.4221(8) 0.081(4) Uani 1 1 d . . .
H35A H 0.7041 0.9682 0.4320 0.122 Uiso 1 1 calc R . .
H35B H 0.6304 0.9522 0.4690 0.122 Uiso 1 1 calc R . .
H35C H 0.6251 0.9590 0.3676 0.122 Uiso 1 1 calc R . .

loop_
_atom_site_aniso_label
_atom_site_aniso_U_11
_atom_site_aniso_U_22
_atom_site_aniso_U_33
_atom_site_aniso_U_23
_atom_site_aniso_U_13
_atom_site_aniso_U_12
Re1 0.0446(3) 0.0347(2) 0.0516(3) 0.0006(2) 0.0087(2) 0.00032(19)
Re2 0.0419(3) 0.0425(3) 0.0737(3) -0.0014(2) 0.0131(2) -0.0005(2)
Cl1 0.083(2) 0.071(2) 0.073(2) -0.0046(17) 0.0140(17) 0.0038(17)
Cl2 0.134(4) 0.216(5) 0.101(3) -0.034(3) -0.008(3) 0.064(4)
O1 0.080(6) 0.060(5) 0.069(5) -0.016(4) 0.010(4) 0.018(4)
O2 0.057(5) 0.056(5) 0.087(6) 0.017(5) -0.007(4) -0.001(4)
O3 0.077(6) 0.051(5) 0.099(6) 0.004(5) 0.009(5) -0.022(4)
O4 0.104(7) 0.079(6) 0.102(7) 0.001(6) 0.046(6) -0.003(5)
O5 0.037(5) 0.081(6) 0.108(7) -0.009(5) -0.005(5) -0.006(4)
O6 0.084(7) 0.053(6) 0.214(11) -0.012(7) 0.052(7) -0.018(5)
O7 0.048(4) 0.042(4) 0.047(4) 0.004(3) 0.014(3) 0.003(3)
O8 0.049(4) 0.044(4) 0.041(4) -0.002(3) 0.007(3) 0.006(3)
O9 0.048(4) 0.053(4) 0.057(5) -0.006(4) -0.010(4) 0.011(4)
O10 0.048(4) 0.047(4) 0.055(4) -0.002(4) 0.016(4) 0.003(3)
N1 0.038(5) 0.041(5) 0.055(5) -0.005(4) 0.009(4) 0.005(4)
N2 0.045(5) 0.032(5) 0.063(6) -0.001(4) 0.018(4) -0.004(4)
N3 0.043(5) 0.035(5) 0.053(5) -0.008(4) 0.013(4) -0.006(4)
N4 0.038(5) 0.036(5) 0.049(5) 0.005(4) -0.002(4) 0.003(4)
C1 0.052(7) 0.028(6) 0.054(7) 0.007(5) -0.007(5) -0.001(5)
C2 0.049(7) 0.041(6) 0.073(8) -0.012(6) 0.016(6) -0.013(5)
C3 0.071(8) 0.050(7) 0.055(7) 0.000(6) 0.000(6) 0.013(6)
C4 0.065(8) 0.058(8) 0.072(9) 0.023(7) 0.018(7) 0.003(6)
C5 0.036(6) 0.059(7) 0.088(9) -0.022(7) 0.010(6) -0.026(6)
C6 0.047(7) 0.056(8) 0.124(11) -0.005(8) 0.031(7) 0.008(6)
C7 0.043(6) 0.030(5) 0.043(6) 0.006(5) 0.004(5) 0.003(5)
C8 0.049(6) 0.035(6) 0.040(6) 0.001(5) 0.003(5) 0.003(5)
C9 0.069(8) 0.056(7) 0.037(6) -0.013(6) 0.000(6) 0.004(6)
C10 0.042(6) 0.044(6) 0.055(7) 0.003(5) 0.010(6) 0.000(5)
C11 0.047(6) 0.027(5) 0.049(7) 0.003(5) 0.012(5) -0.005(5)
C12 0.045(6) 0.043(6) 0.042(6) -0.002(5) 0.008(5) -0.003(5)
C13 0.049(6) 0.040(6) 0.046(6) 0.000(5) 0.007(5) -0.002(5)
C14 0.037(6) 0.045(6) 0.051(6) 0.003(5) 0.012(5) 0.003(5)
C15 0.055(7) 0.052(7) 0.043(6) 0.002(5) 0.015(5) 0.001(6)
C16 0.061(7) 0.058(7) 0.045(7) 0.003(6) 0.028(6) 0.019(6)
C17 0.048(7) 0.069(8) 0.050(7) 0.004(6) 0.030(5) -0.001(6)
C18 0.038(6) 0.052(6) 0.053(7) 0.000(5) 0.015(5) -0.006(5)
C19 0.044(6) 0.043(6) 0.053(7) -0.007(5) 0.010(5) -0.003(5)
C20 0.060(7) 0.077(8) 0.062(8) -0.023(6) 0.016(6) 0.011(6)
C21 0.046(7) 0.082(9) 0.110(10) -0.017(8) 0.028(7) -0.001(6)
C22 0.045(6) 0.033(6) 0.059(7) 0.007(5) 0.017(5) -0.010(5)
C23 0.042(6) 0.022(5) 0.052(7) 0.001(5) 0.002(5) -0.008(4)
C24 0.049(6) 0.027(5) 0.047(6) 0.012(5) 0.012(5) 0.003(5)
C25 0.037(5) 0.021(5) 0.054(6) 0.002(5) 0.007(5) -0.004(4)
C26 0.039(6) 0.034(6) 0.064(7) 0.005(5) 0.002(5) -0.004(4)
C27 0.045(7) 0.033(6) 0.078(8) 0.001(6) 0.019(6) -0.003(5)
C28 0.046(6) 0.032(6) 0.055(7) -0.004(5) 0.010(5) 0.011(5)
C29 0.051(7) 0.052(7) 0.053(7) -0.001(6) 0.008(5) -0.013(5)
C30 0.046(6) 0.043(6) 0.068(8) 0.008(6) 0.010(5) -0.001(5)
C31 0.055(7) 0.029(6) 0.063(7) 0.002(5) 0.009(5) 0.006(5)
C32 0.051(7) 0.041(6) 0.054(7) -0.004(5) 0.003(5) -0.003(5)
C33 0.018(5) 0.042(6) 0.057(7) 0.004(5) -0.004(4) 0.002(4)
C34 0.068(8) 0.053(7) 0.099(10) 0.011(7) 0.025(7) 0.014(6)
C35 0.087(9) 0.040(7) 0.114(10) -0.004(7) 0.011(8) 0.008(6)

loop_
_atom_type_symbol
_atom_type_description
_atom_type_scat_dispersion_real
_atom_type_scat_dispersion_imag
_atom_type_scat_source
C C 0.0033 0.0016 'International Tables Vol C Tables 4.2.6.8 and 6.1.1.4'
H H 0.0000 0.0000 'International Tables Vol C Tables 4.2.6.8 and 6.1.1.4'
Cl Cl 0.1484 0.1585 'International Tables Vol C Tables 4.2.6.8 and 6.1.1.4'
N N 0.0061 0.0033 'International Tables Vol C Tables 4.2.6.8 and 6.1.1.4'
O O 0.0106 0.0060 'International Tables Vol C Tables 4.2.6.8 and 6.1.1.4'
Re Re -1.0185 7.2310 'International Tables Vol C Tables 4.2.6.8 and 6.1.1.4'

loop_
_geom_angle_atom_site_label_1
_geom_angle_atom_site_label_2
_geom_angle_atom_site_label_3
_geom_angle
_geom_angle_site_symmetry_1
_geom_angle_site_symmetry_3
_geom_angle_publ_flag
C1 Re1 C2 85.2(4) . . ?
C1 Re1 C3 86.5(4) . . ?
C2 Re1 C3 91.9(4) . . ?
C1 Re1 O7 178.5(3) . . ?
C2 Re1 O7 95.5(3) . . ?
C3 Re1 O7 94.8(4) . . ?
C1 Re1 N1 96.1(3) . . ?
C2 Re1 N1 91.0(3) . . ?
C3 Re1 N1 176.2(4) . . ?
O7 Re1 N1 82.5(2) . . ?
C1 Re1 O8 105.9(3) . . ?
C2 Re1 O8 168.9(3) . . ?
C3 Re1 O8 90.0(3) . . ?
O7 Re1 O8 73.4(2) . . ?
N1 Re1 O8 86.7(2) . . ?
C4 Re2 C5 89.3(5) . . ?
C4 Re2 C6 87.9(5) . . ?
C5 Re2 C6 89.8(5) . . ?
C4 Re2 O10 98.8(4) . . ?
C5 Re2 O10 171.2(4) . . ?
C6 Re2 O10 94.1(4) . . ?
C4 Re2 O9 172.2(4) . . ?
C5 Re2 O9 98.4(4) . . ?
C6 Re2 O9 90.6(4) . . ?
O10 Re2 O9 73.7(2) . . ?
C4 Re2 N3 93.0(4) . . ?
C5 Re2 N3 93.6(4) . . ?
C6 Re2 N3 176.5(4) . . ?
O10 Re2 N3 82.4(3) . . ?
O9 Re2 N3 88.1(3) . . ?
C7 O7 Re1 118.9(6) . . ?
C8 O8 Re1 116.0(6) . . ?
C10 O9 Re2 116.6(6) . . ?
C11 O10 Re2 118.0(6) . . ?
C13 N1 C14 104.9(8) . . ?
C13 N1 Re1 126.1(6) . . ?
C14 N1 Re1 127.2(6) . . ?
C13 N2 C19 106.3(8) . . ?
C13 N2 C22 126.3(8) . . ?
C19 N2 C22 127.2(8) . . ?
C27 N3 C28 105.4(8) . . ?
C27 N3 Re2 125.3(6) . . ?
C28 N3 Re2 129.1(6) . . ?
C27 N4 C33 108.6(8) . . ?
C27 N4 C26 125.9(8) . . ?
C33 N4 C26 125.5(7) . . ?
O1 C1 Re1 176.1(9) . . ?
O2 C2 Re1 176.1(9) . . ?
O3 C3 Re1 175.7(10) . . ?
O4 C4 Re2 178.2(11) . . ?
O5 C5 Re2 178.4(10) . . ?
O6 C6 Re2 178.1(12) . . ?
O7 C7 C12 123.8(9) . . ?
O7 C7 C8 114.0(8) . . ?
C12 C7 C8 122.1(8) . . ?
O8 C8 C9 124.7(9) . . ?
O8 C8 C7 116.3(8) . . ?
C9 C8 C7 118.9(9) . . ?
C8 C9 C10 120.4(9) . . ?
C8 C9 Cl2 122.3(8) . . ?
C10 C9 Cl2 117.2(8) . . ?
O9 C10 C9 124.9(9) . . ?
O9 C10 C11 115.9(9) . . ?
C9 C10 C11 119.3(9) . . ?
O10 C11 C12 125.4(9) . . ?
O10 C11 C10 115.0(8) . . ?
C12 C11 C10 119.7(9) . . ?
C7 C12 C11 119.3(9) . . ?
C7 C12 Cl1 120.0(7) . . ?
C11 C12 Cl1 120.5(8) . . ?
N1 C13 N2 114.0(9) . . ?
C19 C14 C15 118.7(9) . . ?
C19 C14 N1 108.8(8) . . ?
C15 C14 N1 132.4(9) . . ?
C16 C15 C14 119.4(9) . . ?
C15 C16 C17 121.2(9) . . ?
C15 C16 C20 119.3(10) . . ?
C17 C16 C20 119.4(9) . . ?
C18 C17 C16 119.7(9) . . ?
C18 C17 C21 119.2(10) . . ?
C16 C17 C21 121.1(9) . . ?
C17 C18 C19 117.5(9) . . ?
C18 C19 C14 123.4(9) . . ?
C18 C19 N2 130.7(9) . . ?
C14 C19 N2 105.9(8) . . ?
N2 C22 C23 113.1(7) . . ?
C24 C23 C25 117.1(9) . 3_766 ?
C24 C23 C22 116.7(8) . . ?
C25 C23 C22 126.2(8) 3_766 . ?
C25 C24 C23 124.9(8) . . ?
C24 C25 C23 118.0(8) . 3_766 ?
C24 C25 C26 117.0(8) . . ?
C23 C25 C26 125.0(9) 3_766 . ?
N4 C26 C25 112.1(7) . . ?
N4 C27 N3 111.3(8) . . ?
C33 C28 C29 120.0(9) . . ?
C33 C28 N3 109.4(8) . . ?
C29 C28 N3 130.6(9) . . ?
C30 C29 C28 118.2(9) . . ?
C29 C30 C31 120.5(9) . . ?
C29 C30 C34 117.6(9) . . ?
C31 C30 C34 121.9(9) . . ?
C32 C31 C30 120.0(9) . . ?
C32 C31 C35 119.8(9) . . ?
C30 C31 C35 120.2(9) . . ?
C33 C32 C31 118.7(9) . . ?
C32 C33 C28 122.5(9) . . ?
C32 C33 N4 132.4(9) . . ?
C28 C33 N4 105.2(8) . . ?

loop_
_geom_bond_atom_site_label_1
_geom_bond_atom_site_label_2
_geom_bond_distance
_geom_bond_site_symmetry_2
_geom_bond_publ_flag
Re1 C1 1.871(11) . ?
Re1 C2 1.897(12) . ?
Re1 C3 1.930(13) . ?
Re1 O7 2.151(6) . ?
Re1 N1 2.180(7) . ?
Re1 O8 2.190(6) . ?
Re2 C4 1.846(13) . ?
Re2 C5 1.857(12) . ?
Re2 C6 1.898(12) . ?
Re2 O10 2.165(6) . ?
Re2 O9 2.174(7) . ?
Re2 N3 2.198(7) . ?
Cl1 C12 1.723(10) . ?
Cl2 C9 1.724(10) . ?
O1 C1 1.178(11) . ?
O2 C2 1.174(11) . ?
O3 C3 1.154(12) . ?
O4 C4 1.188(12) . ?
O5 C5 1.173(12) . ?
O6 C6 1.161(12) . ?
O7 C7 1.292(10) . ?
O8 C8 1.288(10) . ?
O9 C10 1.269(10) . ?
O10 C11 1.262(10) . ?
N1 C13 1.314(11) . ?
N1 C14 1.413(10) . ?
N2 C13 1.350(10) . ?
N2 C19 1.400(11) . ?
N2 C22 1.457(10) . ?
N3 C27 1.340(10) . ?
N3 C28 1.408(11) . ?
N4 C27 1.336(10) . ?
N4 C33 1.399(10) . ?
N4 C26 1.472(10) . ?
C7 C12 1.359(12) . ?
C7 C8 1.497(12) . ?
C8 C9 1.373(12) . ?
C9 C10 1.395(13) . ?
C10 C11 1.512(13) . ?
C11 C12 1.386(12) . ?
C14 C19 1.394(12) . ?
C14 C15 1.403(12) . ?
C15 C16 1.360(13) . ?
C16 C17 1.442(13) . ?
C16 C20 1.525(12) . ?
C17 C18 1.385(12) . ?
C17 C21 1.506(12) . ?
C18 C19 1.389(12) . ?
C22 C23 1.495(12) . ?
C23 C24 1.393(11) . ?
C23 C25 1.405(12) 3_766 ?
C24 C25 1.391(12) . ?
C25 C23 1.405(12) 3_766 ?
C25 C26 1.531(11) . ?
C28 C33 1.376(12) . ?
C28 C29 1.402(12) . ?
C29 C30 1.387(12) . ?
C30 C31 1.414(13) . ?
C30 C34 1.523(12) . ?
C31 C32 1.383(12) . ?
C31 C35 1.519(13) . ?
C32 C33 1.365(12) . ?
